data_4128440
loop_
_publ_author_name
'Li, Weipeng'
'Yuan, Dandan'
'Wang, Guoqiang'
'Zhao, Yue'
'Xie, Jin'
'Li, Shuhua'
'Zhu, Chengjian'

_publ_section_title
;
 Cooperative Au/Ag Dual-Catalyzed Cross-Dehydrogenative Biaryl Coupling:
 Reaction Development and Mechanistic Insight.
;
_journal_issue 7
_journal_name_full 'Journal of the American Chemical Society'
_journal_page_first 3187
_journal_page_last 3197
_journal_paper_doi 10.1021/jacs.8b12929
_journal_volume 141
_journal_year 2019
_chemical_formula_sum 'C11 H11 Au Cl2 N4'
_chemical_formula_weight 467.10
_space_group_crystal_system triclinic
_space_group_IT_number 2
_space_group_name_Hall '-P 1'
_space_group_name_H-M_alt 'P -1'
_atom_sites_solution_hydrogens geom
_audit_creation_method SHELXL-2018/3
_cell_angle_alpha 66.667(2)
_cell_angle_beta 86.471(3)
_cell_angle_gamma 89.021(2)
_cell_formula_units_Z 2
_cell_length_a 6.5749(7)
_cell_length_b 9.8918(9)
_cell_length_c 11.4738(12)
_cell_measurement_reflns_used 3810
_cell_measurement_temperature 293(2)
_cell_measurement_theta_max 27.55
_cell_measurement_theta_min 3.11
_cell_volume 683.88(12)
_computing_structure_refinement 'SHELXL-2018/3 (Sheldrick, 2018)'
_diffrn_ambient_temperature 293(2)
_diffrn_measured_fraction_theta_full 0.975
_diffrn_measured_fraction_theta_max 0.975
_diffrn_measurement_device_type 'Bruker APEX-II CCD'
_diffrn_measurement_method '\f and \w scans'
_diffrn_radiation_type MoK\a
_diffrn_radiation_wavelength 0.71073
_diffrn_reflns_av_R_equivalents 0.0609
_diffrn_reflns_av_unetI/netI 0.0607
_diffrn_reflns_Laue_measured_fraction_full 0.975
_diffrn_reflns_Laue_measured_fraction_max 0.975
_diffrn_reflns_limit_h_max 7
_diffrn_reflns_limit_h_min -7
_diffrn_reflns_limit_k_max 11
_diffrn_reflns_limit_k_min -10
_diffrn_reflns_limit_l_max 13
_diffrn_reflns_limit_l_min 0
_diffrn_reflns_number 2982
_diffrn_reflns_point_group_measured_fraction_full 0.975
_diffrn_reflns_point_group_measured_fraction_max 0.975
_diffrn_reflns_theta_full 25.004
_diffrn_reflns_theta_max 25.004
_diffrn_reflns_theta_min 3.104
_exptl_absorpt_coefficient_mu 11.133
_exptl_absorpt_correction_T_max 0.4517
_exptl_absorpt_correction_T_min 0.2451
_exptl_absorpt_correction_type multi-scan
_exptl_absorpt_process_details sadabs
_exptl_crystal_colour
;
;
_exptl_crystal_density_diffrn 2.268
_exptl_crystal_description block
_exptl_crystal_F_000 436
_exptl_crystal_size_max 0.260
_exptl_crystal_size_mid 0.230
_exptl_crystal_size_min 0.080
_refine_diff_density_max 2.639
_refine_diff_density_min -4.571
_refine_diff_density_rms 0.344
_refine_ls_extinction_coef 0.044(9)
_refine_ls_extinction_expression Fc^*^=kFc[1+0.001xFc^2^\l^3^/sin(2\q)]^-1/4^
_refine_ls_extinction_method 'SHELXL-2018/3 (Sheldrick 2018)'
_refine_ls_goodness_of_fit_ref 1.077
_refine_ls_hydrogen_treatment constr
_refine_ls_matrix_type full
_refine_ls_number_parameters 172
_refine_ls_number_reflns 2354
_refine_ls_number_restraints 30
_refine_ls_restrained_S_all 1.143
_refine_ls_R_factor_all 0.0862
_refine_ls_R_factor_gt 0.0846
_refine_ls_shift/su_max 0.002
_refine_ls_shift/su_mean 0.000
_refine_ls_structure_factor_coef Fsqd
_refine_ls_weighting_details 'w=1/[\s^2^(Fo^2^)+(0.1633P)^2^+8.1630P] where P=(Fo^2^+2Fc^2^)/3'
_refine_ls_weighting_scheme calc
_refine_ls_wR_factor_gt 0.2274
_refine_ls_wR_factor_ref 0.2288
_reflns_Friedel_coverage 0.000
_reflns_number_gt 2245
_reflns_number_total 2354
_reflns_threshold_expression 'I > 2\s(I)'
_cod_data_source_file ja8b12929_si_002.cif
_cod_data_source_block 20180313XJ_0m_5
_cod_database_code 4128440
_shelx_shelxl_version_number 2018/3
_shelx_space_group_comment
;
The symmetry employed for this shelxl refinement is uniquely defined
by the following loop, which should always be used as a source of
symmetry information in preference to the above space-group names.
They are only intended as comments.
;
_shelx_estimated_absorpt_t_min 0.160
_shelx_estimated_absorpt_t_max 0.470

loop_
_space_group_symop_operation_xyz
'x, y, z'
'-x, -y, -z'

loop_
_atom_site_label
_atom_site_type_symbol
_atom_site_fract_x
_atom_site_fract_y
_atom_site_fract_z
_atom_site_U_iso_or_equiv
_atom_site_adp_type
_atom_site_occupancy
_atom_site_site_symmetry_order
_atom_site_calc_flag
_atom_site_refinement_flags_posn
_atom_site_refinement_flags_adp
_atom_site_refinement_flags_occupancy
_atom_site_disorder_assembly
_atom_site_disorder_group
Au1 Au 0.24060(12) 0.28100(7) 0.12679(7) 0.0372(5) Uani 0.75 1 d . U P A 1
Cl1 Cl 0.2215(8) 0.1033(5) 0.3379(5) 0.0719(13) Uani 1 1 d . . . . .
Cl2 Cl 0.2566(10) 0.1085(5) 0.0431(5) 0.0774(14) Uani 1 1 d . . . . .
N2 N 0.275(2) 0.6161(17) -0.2356(14) 0.063(4) Uani 1 1 d . . . . .
C8 C 0.271(3) 0.465(2) -0.1716(18) 0.062(4) Uani 1 1 d . U . . .
H8 H 0.277022 0.394674 -0.206420 0.074 Uiso 1 1 calc R U . . .
N1 N 0.2309(17) 0.4592(9) 0.1759(9) 0.055(3) Uani 1 1 d G . . . .
C1 C 0.2183(19) 0.4492(9) 0.3005(8) 0.064(4) Uani 1 1 d G . . A .
H1 H 0.212585 0.357375 0.367783 0.077 Uiso 1 1 calc R U . . .
C2 C 0.214(2) 0.5765(12) 0.3244(8) 0.071(5) Uani 1 1 d G . . A .
H2 H 0.205965 0.569783 0.407679 0.085 Uiso 1 1 calc R U . . .
C3 C 0.223(2) 0.7137(10) 0.2237(11) 0.065(4) Uani 1 1 d G . . A .
H3 H 0.220319 0.798843 0.239732 0.078 Uiso 1 1 calc R U . . .
C4 C 0.2355(19) 0.7237(8) 0.0992(9) 0.059(4) Uani 1 1 d G . . A .
H4 H 0.241293 0.815497 0.031887 0.071 Uiso 1 1 calc R U . . .
C5 C 0.2395(18) 0.5964(11) 0.0753(7) 0.058(4) Uani 1 1 d G . . A .
C6 C 0.249(2) 0.5824(19) -0.0454(16) 0.055(4) Uani 1 1 d . . . . .
C7 C 0.255(3) 0.4420(17) -0.0459(13) 0.046(3) Uani 1 1 d . . . . .
N3 N 0.2656(19) 0.6874(15) -0.1637(13) 0.053(3) Uani 1 1 d . U . . .
C9 C 0.290(3) 0.700(2) -0.3759(19) 0.070(5) Uani 1 1 d . . . . .
H9A H 0.328084 0.635198 -0.416967 0.105 Uiso 1 1 calc R U . . .
H9B H 0.390163 0.776933 -0.397683 0.105 Uiso 1 1 calc R U . . .
H9C H 0.159796 0.743120 -0.403455 0.105 Uiso 1 1 calc R U . . .
N4 N 0.283(4) 0.325(2) 0.6018(17) 0.101(7) Uani 1 1 d . . . . .
C10 C 0.278(4) 0.200(3) 0.654(2) 0.076(6) Uani 1 1 d . . . . .
C11 C 0.266(5) 0.044(2) 0.723(3) 0.111(10) Uani 1 1 d . . . . .
H11A H 0.158417 0.020361 0.788617 0.166 Uiso 1 1 calc R U . . .
H11B H 0.392831 0.008638 0.760133 0.166 Uiso 1 1 calc R U . . .
H11C H 0.237413 -0.001621 0.665621 0.166 Uiso 1 1 calc R U . . .
Au1A Au 0.390(2) 0.2798(6) 0.1278(5) 0.100(2) Uani 0.15 1 d . U P A 2
Au1B Au 0.094(2) 0.2827(8) 0.1257(6) 0.072(2) Uani 0.1 1 d . U P A 3

loop_
_atom_site_aniso_label
_atom_site_aniso_U_11
_atom_site_aniso_U_22
_atom_site_aniso_U_33
_atom_site_aniso_U_23
_atom_site_aniso_U_13
_atom_site_aniso_U_12
Au1 0.0419(8) 0.0246(6) 0.0431(6) -0.0114(4) -0.0033(4) 0.0018(4)
Cl1 0.092(3) 0.045(2) 0.066(3) -0.009(2) -0.002(2) 0.000(2)
Cl2 0.116(4) 0.042(2) 0.080(3) -0.030(2) -0.003(3) 0.002(2)
N2 0.078(9) 0.058(9) 0.052(8) -0.021(7) -0.005(6) 0.003(7)
C8 0.062(4) 0.062(4) 0.062(4) -0.0246(18) -0.0038(11) 0.0004(10)
N1 0.079(9) 0.037(7) 0.045(7) -0.010(6) -0.008(6) 0.005(6)
C1 0.078(11) 0.045(9) 0.067(11) -0.021(8) -0.002(8) -0.003(8)
C2 0.098(14) 0.064(11) 0.063(11) -0.037(9) -0.006(9) 0.001(9)
C3 0.085(12) 0.043(9) 0.070(11) -0.025(8) -0.005(9) 0.001(8)
C4 0.073(11) 0.038(8) 0.071(11) -0.026(8) -0.004(8) 0.002(7)
C5 0.054(8) 0.056(10) 0.069(10) -0.030(8) -0.002(7) 0.006(7)
C6 0.062(9) 0.053(9) 0.060(9) -0.033(8) -0.004(7) 0.003(7)
C7 0.067(9) 0.039(8) 0.034(7) -0.013(6) -0.013(6) 0.002(6)
N3 0.054(3) 0.053(3) 0.053(3) -0.0221(15) -0.0028(10) 0.0006(10)
C9 0.089(13) 0.047(10) 0.064(11) -0.012(8) 0.000(9) 0.004(8)
N4 0.19(2) 0.058(12) 0.045(9) -0.011(8) -0.007(11) -0.022(12)
C10 0.114(17) 0.049(11) 0.061(11) -0.018(9) 0.001(10) 0.003(10)
C11 0.15(2) 0.038(11) 0.12(2) -0.011(12) 0.024(18) 0.005(12)
Au1A 0.230(8) 0.038(3) 0.036(2) -0.019(2) -0.001(4) 0.012(4)
Au1B 0.142(7) 0.040(3) 0.033(3) -0.017(3) 0.001(4) 0.004(4)

loop_
_atom_type_symbol
_atom_type_description
_atom_type_scat_dispersion_real
_atom_type_scat_dispersion_imag
_atom_type_scat_source
C C 0.0033 0.0016 'International Tables Vol C Tables 4.2.6.8 and 6.1.1.4'
H H 0.0000 0.0000 'International Tables Vol C Tables 4.2.6.8 and 6.1.1.4'
Au Au -2.0133 8.8022 'International Tables Vol C Tables 4.2.6.8 and 6.1.1.4'
Cl Cl 0.1484 0.1585 'International Tables Vol C Tables 4.2.6.8 and 6.1.1.4'
N N 0.0061 0.0033 'International Tables Vol C Tables 4.2.6.8 and 6.1.1.4'
O O 0.0106 0.0060 'International Tables Vol C Tables 4.2.6.8 and 6.1.1.4'

loop_
_geom_angle_atom_site_label_1
_geom_angle_atom_site_label_2
_geom_angle_atom_site_label_3
_geom_angle
_geom_angle_site_symmetry_1
_geom_angle_site_symmetry_3
C7 Au1 N1 80.6(5) . .
C7 Au1 Cl2 91.1(5) . .
N1 Au1 Cl2 171.7(3) . .
C7 Au1 Cl1 175.8(4) . .
N1 Au1 Cl1 95.2(3) . .
Cl2 Au1 Cl1 93.1(2) . .
N3 N2 C8 114.5(15) . .
N3 N2 C9 118.7(16) . .
C8 N2 C9 126.9(16) . .
C7 C8 N2 104.8(16) . .
C7 C8 H8 127.6 . .
N2 C8 H8 127.6 . .
C1 N1 C5 120.0 . .
C1 N1 Au1 124.2(5) . .
C5 N1 Au1 115.8(5) . .
C1 N1 Au1B 120.9(6) . .
C5 N1 Au1B 113.0(5) . .
C1 N1 Au1A 120.1(5) . .
C5 N1 Au1A 113.3(5) . .
C2 C1 N1 120.0 . .
C2 C1 H1 120.0 . .
N1 C1 H1 120.0 . .
C1 C2 C3 120.0 . .
C1 C2 H2 120.0 . .
C3 C2 H2 120.0 . .
C2 C3 C4 120.0 . .
C2 C3 H3 120.0 . .
C4 C3 H3 120.0 . .
C5 C4 C3 120.0 . .
C5 C4 H4 120.0 . .
C3 C4 H4 120.0 . .
C4 C5 N1 120.0 . .
C4 C5 C6 128.8(9) . .
N1 C5 C6 111.2(9) . .
N3 C6 C7 111.7(14) . .
N3 C6 C5 129.6(14) . .
C7 C6 C5 118.6(14) . .
N3 C6 Au1B 65.8(9) . 2_565
C7 C6 Au1B 112.2(11) . 2_565
C5 C6 Au1B 96.9(9) . 2_565
N3 C6 Au1A 62.4(9) . 2_665
C7 C6 Au1A 110.9(11) . 2_665
C5 C6 Au1A 95.5(9) . 2_665
C8 C7 C6 104.7(14) . .
C8 C7 Au1 141.5(13) . .
C6 C7 Au1 113.8(11) . .
C8 C7 Au1B 135.2(13) . .
C6 C7 Au1B 110.8(11) . .
C8 C7 Au1A 134.3(13) . .
C6 C7 Au1A 111.6(11) . .
N2 N3 C6 104.3(14) . .
N2 N3 Au1A 105.1(10) . 2_665
C6 N3 Au1A 87.6(10) . 2_665
N2 N3 Au1B 104.6(10) . 2_565
C6 N3 Au1B 83.7(9) . 2_565
Au1A N3 Au1B 150.2(7) 2_665 2_565
N2 C9 H9A 109.5 . .
N2 C9 H9B 109.5 . .
H9A C9 H9B 109.5 . .
N2 C9 H9C 109.5 . .
H9A C9 H9C 109.5 . .
H9B C9 H9C 109.5 . .
N4 C10 C11 178(3) . .
C10 C11 H11A 109.5 . .
C10 C11 H11B 109.5 . .
H11A C11 H11B 109.5 . .
C10 C11 H11C 109.5 . .
H11A C11 H11C 109.5 . .
H11B C11 H11C 109.5 . .
C7 Au1A N1 70.9(5) . .
C7 Au1A N3 118.6(7) . 2_665
N1 Au1A N3 101.6(5) . 2_665
C7 Au1A Cl2 80.8(5) . .
N1 Au1A Cl2 130.7(7) . .
N3 Au1A Cl2 127.5(5) 2_665 .
C7 Au1A Cl1 131.0(7) . .
N1 Au1A Cl1 85.0(4) . .
N3 Au1A Cl1 107.5(5) 2_665 .
Cl2 Au1A Cl1 84.2(3) . .
C7 Au1A C6 89.0(6) . 2_665
N1 Au1A C6 97.1(5) . 2_665
N3 Au1A C6 30.0(5) 2_665 2_665
Cl2 Au1A C6 122.4(5) . 2_665
Cl1 Au1A C6 137.1(6) . 2_665
C7 Au1B N1 71.8(5) . .
C7 Au1B N3 119.4(7) . 2_565
N1 Au1B N3 101.8(5) . 2_565
C7 Au1B Cl2 81.1(5) . .
N1 Au1B Cl2 130.8(7) . .
N3 Au1B Cl2 127.3(6) 2_565 .
C7 Au1B Cl1 131.8(7) . .
N1 Au1B Cl1 85.1(4) . .
N3 Au1B Cl1 106.2(5) 2_565 .
Cl2 Au1B Cl1 83.6(3) . .
C7 Au1B C6 89.2(6) . 2_565
N1 Au1B C6 97.2(5) . 2_565
N3 Au1B C6 30.5(5) 2_565 2_565
Cl2 Au1B C6 123.1(5) . 2_565
Cl1 Au1B C6 136.3(6) . 2_565

loop_
_geom_bond_atom_site_label_1
_geom_bond_atom_site_label_2
_geom_bond_distance
_geom_bond_site_symmetry_2
Au1 C7 1.988(14) .
Au1 N1 2.051(7) .
Au1 Cl2 2.264(5) .
Au1 Cl1 2.360(5) .
Cl1 Au1A 2.547(9) .
Cl1 Au1B 2.560(10) .
Cl2 Au1A 2.458(9) .
Cl2 Au1B 2.473(9) .
N2 N3 1.28(2) .
N2 C8 1.38(2) .
N2 C9 1.49(2) .
C8 C7 1.37(2) .
C8 H8 0.9300 .
N1 C1 1.3900 .
N1 C5 1.3900 .
N1 Au1B 2.259(12) .
N1 Au1A 2.277(11) .
C1 C2 1.3900 .
C1 H1 0.9300 .
C2 C3 1.3900 .
C2 H2 0.9300 .
C3 C4 1.3900 .
C3 H3 0.9300 .
C4 C5 1.3900 .
C4 H4 0.9300 .
C5 C6 1.443(17) .
C6 N3 1.34(2) .
C6 C7 1.39(2) .
C6 Au1B 2.63(2) 2_565
C6 Au1A 2.68(2) 2_665
C7 Au1B 2.197(18) .
C7 Au1A 2.227(16) .
N3 Au1A 2.379(19) 2_665
N3 Au1B 2.413(19) 2_565
C9 H9A 0.9600 .
C9 H9B 0.9600 .
C9 H9C 0.9600 .
N4 C10 1.14(3) .
C10 C11 1.43(3) .
C11 H11A 0.9600 .
C11 H11B 0.9600 .
C11 H11C 0.9600 .

loop_
_geom_torsion_atom_site_label_1
_geom_torsion_atom_site_label_2
_geom_torsion_atom_site_label_3
_geom_torsion_atom_site_label_4
_geom_torsion
_geom_torsion_site_symmetry_1
_geom_torsion_site_symmetry_4
N3 N2 C8 C7 1(2) . .
C9 N2 C8 C7 -179.8(17) . .
C5 N1 C1 C2 0.0 . .
Au1 N1 C1 C2 179.4(8) . .
Au1B N1 C1 C2 -150.7(8) . .
Au1A N1 C1 C2 149.6(8) . .
N1 C1 C2 C3 0.0 . .
C1 C2 C3 C4 0.0 . .
C2 C3 C4 C5 0.0 . .
C3 C4 C5 N1 0.0 . .
C3 C4 C5 C6 179.1(13) . .
C1 N1 C5 C4 0.0 . .
Au1 N1 C5 C4 -179.5(8) . .
Au1B N1 C5 C4 152.9(8) . .
Au1A N1 C5 C4 -151.5(8) . .
C1 N1 C5 C6 -179.3(11) . .
Au1 N1 C5 C6 1.3(10) . .
Au1B N1 C5 C6 -26.4(10) . .
Au1A N1 C5 C6 29.2(10) . .
C4 C5 C6 N3 3(2) . .
N1 C5 C6 N3 -177.7(14) . .
C4 C5 C6 C7 178.8(11) . .
N1 C5 C6 C7 -2.0(17) . .
C4 C5 C6 Au1B -61.2(11) . 2_565
N1 C5 C6 Au1B 118.0(7) . 2_565
C4 C5 C6 Au1A 61.4(11) . 2_665
N1 C5 C6 Au1A -119.4(7) . 2_665
N2 C8 C7 C6 0.6(19) . .
N2 C8 C7 Au1 -179.2(16) . .
N2 C8 C7 Au1B 142.3(15) . .
N2 C8 C7 Au1A -141.3(15) . .
N3 C6 C7 C8 -1.6(19) . .
C5 C6 C7 C8 -178.1(14) . .
Au1B C6 C7 C8 70.1(15) 2_565 .
Au1A C6 C7 C8 -69.2(14) 2_665 .
N3 C6 C7 Au1 178.2(11) . .
C5 C6 C7 Au1 1.8(19) . .
N3 C6 C7 Au1B -153.8(11) . .
C5 C6 C7 Au1B 29.7(18) . .
Au1B C6 C7 Au1B -82.1(11) 2_565 .
N3 C6 C7 Au1A 150.0(12) . .
C5 C6 C7 Au1A -26.5(18) . .
Au1A C6 C7 Au1A 82.4(11) 2_665 .
C8 N2 N3 C6 -1.6(19) . .
C9 N2 N3 C6 178.8(15) . .
C8 N2 N3 Au1A 89.9(14) . 2_665
C9 N2 N3 Au1A -89.8(16) . 2_665
C8 N2 N3 Au1B -88.6(15) . 2_565
C9 N2 N3 Au1B 91.7(16) . 2_565
C7 C6 N3 N2 2.0(18) . .
C5 C6 N3 N2 177.9(15) . .
Au1B C6 N3 N2 -103.5(11) 2_565 .
Au1A C6 N3 N2 105.0(11) 2_665 .
C7 C6 N3 Au1A -103.0(13) . 2_665
C5 C6 N3 Au1A 72.9(16) . 2_665
C7 C6 N3 Au1B 105.5(13) . 2_565
C5 C6 N3 Au1B -78.5(16) . 2_565
